data_1507906
loop_
_publ_author_name
Zhu,
Bao-Yong'
'Zhang, Xiu-Ling'
'Guo, Feng'
'Liu, Xin-Hua'

_publ_section_title
;
 Synthesis and characterization of four new coordination polymers
 constructed with d10 metals and mixed flexible ligands under solvothermal
 conditions
;
_journal_name_full
;
Inorganica Chimica Acta
;
_journal_page_first 58
_journal_page_last 65
_journal_paper_doi 10.1016/j.ica.2012.04.044
_journal_volume 391
_journal_year 2012
_chemical_formula_sum 'C20 H22 Cd N4 O6'
_chemical_formula_weight 526.82
_space_group_IT_number 2
_symmetry_cell_setting triclinic
_symmetry_space_group_name_Hall '-P 1'
_symmetry_space_group_name_H-M 'P -1'
_atom_sites_solution_hydrogens geom
_atom_sites_solution_primary direct
_atom_sites_solution_secondary difmap
_cell_angle_alpha 100.725(1)
_cell_angle_beta 94.975(1)
_cell_angle_gamma 106.713(1)
_cell_formula_units_Z 2
_cell_length_a 9.663(1)
_cell_length_b 9.762(1)
_cell_length_c 12.051(1)
_cell_measurement_reflns_used 4269
_cell_measurement_temperature 296(2)
_cell_measurement_theta_max 28.43
_cell_measurement_theta_min 2.23
_cell_volume 1057.79(18)
_computing_cell_refinement 'Bruker SMART'
_computing_data_collection 'Bruker SMART'
_computing_data_reduction 'Bruker SAINT'
_computing_molecular_graphics 'SHELXTL(Sheldrick, 2008)'
_computing_publication_material 'WINGX (Farrugia,1999)'
_computing_structure_refinement 'SHELXL-97 (Sheldrick, 2008)'
_computing_structure_solution 'SIR97 (Altomare,1999)'
_diffrn_ambient_temperature 296(2)
_diffrn_measured_fraction_theta_full 0.990
_diffrn_measured_fraction_theta_max 0.990
_diffrn_measurement_device_type 'Bruker APEX2 CCD area-detector diffractometer'
_diffrn_measurement_method '\f and \w scans'
_diffrn_radiation_monochromator graphite
_diffrn_radiation_source 'fine-focus sealed tube'
_diffrn_radiation_type MoK\a
_diffrn_radiation_wavelength 0.71073
_diffrn_reflns_av_R_equivalents 0.0133
_diffrn_reflns_av_sigmaI/netI 0.0231
_diffrn_reflns_limit_h_max 11
_diffrn_reflns_limit_h_min -11
_diffrn_reflns_limit_k_max 10
_diffrn_reflns_limit_k_min -11
_diffrn_reflns_limit_l_max 14
_diffrn_reflns_limit_l_min -8
_diffrn_reflns_number 5499
_diffrn_reflns_theta_full 25.00
_diffrn_reflns_theta_max 25.00
_diffrn_reflns_theta_min 1.74
_exptl_absorpt_coefficient_mu 1.077
_exptl_absorpt_correction_T_max 0.9055
_exptl_absorpt_correction_T_min 0.7723
_exptl_absorpt_correction_type multi-scan
_exptl_absorpt_process_details '(SADABS; Bruker, 2001)'
_exptl_crystal_colour colorless
_exptl_crystal_density_diffrn 1.654
_exptl_crystal_density_method 'not measured'
_exptl_crystal_description plate
_exptl_crystal_F_000 532
_exptl_crystal_size_max 0.25
_exptl_crystal_size_mid 0.22
_exptl_crystal_size_min 0.09
_refine_diff_density_max 0.982
_refine_diff_density_min -1.103
_refine_diff_density_rms 0.110
_refine_ls_extinction_method none
_refine_ls_goodness_of_fit_ref 1.009
_refine_ls_hydrogen_treatment constr
_refine_ls_matrix_type full
_refine_ls_number_parameters 280
_refine_ls_number_reflns 3692
_refine_ls_number_restraints 279
_refine_ls_restrained_S_all 1.080
_refine_ls_R_factor_all 0.0396
_refine_ls_R_factor_gt 0.0373
_refine_ls_shift/su_max 0.003
_refine_ls_shift/su_mean 0.000
_refine_ls_structure_factor_coef Fsqd
_refine_ls_weighting_details 'calc w=1/[\s^2^(Fo^2^)+(0.0663P)^2^+2.5395P] where P=(Fo^2^+2Fc^2^)/3'
_refine_ls_weighting_scheme calc
_refine_ls_wR_factor_gt 0.1064
_refine_ls_wR_factor_ref 0.1080
_reflns_number_gt 3471
_reflns_number_total 3692
_reflns_threshold_expression >2sigma(I)
_cod_data_source_file ICA-2012-391-58-65-4.cif
_cod_data_source_block global
_cod_original_cell_volume 1057.8(2)
_cod_database_code 1507906

loop_
_symmetry_equiv_pos_as_xyz
'x, y, z'
'-x, -y, -z'

loop_
_atom_site_label
_atom_site_type_symbol
_atom_site_fract_x
_atom_site_fract_y
_atom_site_fract_z
_atom_site_U_iso_or_equiv
_atom_site_adp_type
_atom_site_occupancy
_atom_site_symmetry_multiplicity
_atom_site_calc_flag
_atom_site_refinement_flags
Cd1 Cd 0.64797(3) 0.01477(3) 0.39480(2) 0.03208(14) Uani 1 1 d U
O5 O 0.6111(3) 0.0990(4) 0.5782(3) 0.0430(8) Uani 1 1 d .
N4 N 0.7626(4) -0.3899(4) 0.3879(3) 0.0362(8) Uani 1 1 d .
O3 O 0.5893(4) 0.1965(4) 0.3178(3) 0.0522(9) Uani 1 1 d .
O2 O 0.5414(4) -0.0136(4) 0.1944(3) 0.0508(9) Uani 1 1 d U
O4 O 0.9107(4) 0.3019(5) 0.7919(3) 0.0580(11) Uani 1 1 d .
O6 O 0.8444(4) 0.1617(5) 0.5735(3) 0.0669(12) Uani 1 1 d U
O1 O 0.5168(5) 0.3298(4) 0.1574(3) 0.0586(11) Uani 1 1 d .
N3 N 0.6754(4) -0.2038(4) 0.3990(3) 0.0357(8) Uani 1 1 d .
C17 C 0.8682(5) -0.4722(5) 0.3833(4) 0.0417(10) Uani 1 1 d U
H17A H 0.9425 -0.4320 0.3388 0.050 Uiso 1 1 calc R
H17B H 0.8186 -0.5738 0.3457 0.050 Uiso 1 1 calc R
C5 C 0.5481(5) 0.1181(5) 0.2192(4) 0.0412(10) Uani 1 1 d U
C20 C 0.6253(6) -0.4358(6) 0.4162(5) 0.0464(11) Uani 1 1 d U
H20 H 0.5774 -0.5281 0.4278 0.056 Uiso 1 1 calc R
C1 C 0.4614(5) 0.4410(5) -0.1148(4) 0.0394(10) Uani 1 1 d U
H1 H 0.4351 0.4013 -0.1928 0.047 Uiso 1 1 calc R
C10 C 0.7415(5) 0.1613(5) 0.6250(4) 0.0351(9) Uani 1 1 d U
N1 N 0.8695(6) 0.0742(6) 0.3185(5) 0.0660(11) Uani 1 1 d DU
C3 C 0.5049(5) 0.4091(5) 0.0752(4) 0.0372(9) Uani 1 1 d U
C9 C 0.7605(5) 0.2424(6) 0.7470(4) 0.0436(11) Uani 1 1 d U
H9A H 0.7167 0.3207 0.7510 0.052 Uiso 1 1 calc R
H9B H 0.7114 0.1759 0.7921 0.052 Uiso 1 1 calc R
C8 C 0.9493(5) 0.3988(6) 0.8962(4) 0.0429(11) Uani 1 1 d U
C2 C 0.4659(5) 0.3492(5) -0.0414(4) 0.0393(10) Uani 1 1 d U
H2 H 0.4431 0.2487 -0.0694 0.047 Uiso 1 1 calc R
C6 C 0.9031(5) 0.5304(7) 1.0698(4) 0.0512(13) Uani 1 1 d U
H6 H 0.8369 0.5508 1.1168 0.061 Uiso 1 1 calc R
C19 C 0.5733(6) -0.3210(6) 0.4238(5) 0.0452(11) Uani 1 1 d U
H19 H 0.4822 -0.3207 0.4430 0.054 Uiso 1 1 calc R
C18 C 0.7881(5) -0.2510(5) 0.3776(4) 0.0396(10) Uani 1 1 d U
H18 H 0.8739 -0.1948 0.3580 0.047 Uiso 1 1 calc R
C16 C 0.9396(5) -0.4647(6) 0.5016(5) 0.0448(11) Uani 1 1 d U
H16A H 0.8664 -0.5141 0.5433 0.054 Uiso 1 1 calc R
H16B H 0.9798 -0.3629 0.5420 0.054 Uiso 1 1 calc R
C7 C 0.8527(5) 0.4299(6) 0.9672(4) 0.0487(12) Uani 1 1 d U
H7 H 0.7530 0.3829 0.9456 0.058 Uiso 1 1 calc R
C4 C 0.5085(6) 0.1815(6) 0.1201(4) 0.0456(11) Uani 1 1 d U
H4A H 0.5746 0.1739 0.0648 0.055 Uiso 1 1 calc R
H4B H 0.4101 0.1255 0.0828 0.055 Uiso 1 1 calc R
N2 N 1.0397(7) 0.1604(7) 0.2155(6) 0.0800(18) Uani 1 1 d D
C12 C 1.0847(12) 0.1996(12) 0.1104(9) 0.118(3) Uani 1 1 d DU
H12A H 1.1850 0.2637 0.1259 0.142 Uiso 1 1 calc R
H12B H 1.0234 0.2523 0.0816 0.142 Uiso 1 1 calc R
C11 C 1.0721(13) 0.0590(13) 0.0186(10) 0.139(3) Uani 1 1 d DU
H11A H 1.1414 0.0143 0.0471 0.166 Uiso 1 1 calc R
H11B H 1.1044 0.0906 -0.0491 0.166 Uiso 1 1 calc R
C14 C 1.0083(8) 0.0871(10) 0.3612(8) 0.0932(16) Uani 1 1 d DU
H14 H 1.0288 0.0691 0.4330 0.112 Uiso 1 1 calc R
C13 C 0.9010(9) 0.1306(9) 0.2333(6) 0.0813(16) Uani 1 1 d DU
H13 H 0.8310 0.1500 0.1860 0.098 Uiso 1 1 calc R
C15 C 1.1208(10) 0.1278(12) 0.2962(8) 0.112(2) Uani 1 1 d DU
H15 H 1.2183 0.1310 0.3058 0.134 Uiso 1 1 calc R

loop_
_atom_site_aniso_label
_atom_site_aniso_U_11
_atom_site_aniso_U_22
_atom_site_aniso_U_33
_atom_site_aniso_U_23
_atom_site_aniso_U_13
_atom_site_aniso_U_12
Cd1 0.0454(2) 0.0290(2) 0.0252(2) 0.00661(13) 0.00429(13) 0.01667(14)
O5 0.0349(17) 0.051(2) 0.0305(17) -0.0087(14) -0.0073(13) 0.0079(14)
N4 0.039(2) 0.0333(19) 0.042(2) 0.0138(17) 0.0042(16) 0.0170(16)
O3 0.078(3) 0.0416(19) 0.041(2) 0.0152(16) 0.0024(18) 0.0231(18)
O2 0.073(2) 0.0420(19) 0.0383(13) 0.0164(15) -0.0058(15) 0.0179(17)
O4 0.0301(17) 0.085(3) 0.0331(18) -0.0222(18) -0.0042(14) 0.0028(17)
O6 0.044(2) 0.084(3) 0.047(2) -0.018(2) 0.0102(17) -0.0001(19)
O1 0.109(3) 0.043(2) 0.0358(19) 0.0184(16) 0.009(2) 0.037(2)
N3 0.040(2) 0.0329(19) 0.036(2) 0.0094(16) 0.0039(16) 0.0143(16)
C17 0.043(2) 0.039(2) 0.050(3) 0.012(2) 0.006(2) 0.0222(19)
C5 0.047(2) 0.039(2) 0.043(2) 0.019(2) 0.0070(19) 0.0166(19)
C20 0.047(2) 0.042(2) 0.060(3) 0.027(2) 0.017(2) 0.017(2)
C1 0.050(2) 0.041(2) 0.031(2) 0.0102(19) -0.0003(19) 0.021(2)
C10 0.033(2) 0.038(2) 0.028(2) 0.0034(17) -0.0016(17) 0.0061(17)
N1 0.075(2) 0.059(3) 0.066(3) 0.017(2) 0.029(2) 0.016(3)
C3 0.044(2) 0.041(2) 0.035(2) 0.0184(18) 0.0045(18) 0.0195(18)
C9 0.030(2) 0.056(3) 0.031(2) -0.004(2) -0.0025(17) 0.0011(19)
C8 0.030(2) 0.058(3) 0.026(2) -0.0035(19) -0.0027(17) 0.0011(19)
C2 0.045(2) 0.037(2) 0.039(2) 0.0123(19) 0.0030(19) 0.0162(18)
C6 0.030(2) 0.077(3) 0.031(2) -0.009(2) 0.0021(18) 0.005(2)
C19 0.045(2) 0.048(2) 0.055(3) 0.026(2) 0.018(2) 0.022(2)
C18 0.040(2) 0.038(2) 0.046(2) 0.0145(18) 0.0076(18) 0.0159(18)
C16 0.047(2) 0.042(2) 0.054(3) 0.015(2) 0.007(2) 0.025(2)
C7 0.0235(19) 0.073(3) 0.032(2) -0.005(2) 0.0002(17) -0.001(2)
C4 0.058(3) 0.041(2) 0.042(2) 0.017(2) 0.005(2) 0.019(2)
N2 0.074(4) 0.085(4) 0.100(5) 0.041(4) 0.051(4) 0.030(3)
C12 0.115(5) 0.124(5) 0.110(5) 0.028(4) 0.024(4) 0.023(4)
C11 0.131(5) 0.139(5) 0.121(5) 0.014(5) 0.020(5) 0.012(5)
C14 0.0918(17) 0.0933(19) 0.0940(18) 0.0194(11) 0.0117(10) 0.0295(11)
C13 0.090(3) 0.088(3) 0.070(3) 0.032(2) 0.021(3) 0.023(3)
C15 0.120(4) 0.112(5) 0.095(4) 0.022(4) 0.025(3) 0.023(4)

loop_
_atom_type_symbol
_atom_type_description
_atom_type_scat_dispersion_real
_atom_type_scat_dispersion_imag
_atom_type_scat_source
C C 0.0033 0.0016 'International Tables Vol C Tables 4.2.6.8 and 6.1.1.4'
H H 0.0000 0.0000 'International Tables Vol C Tables 4.2.6.8 and 6.1.1.4'
N N 0.0061 0.0033 'International Tables Vol C Tables 4.2.6.8 and 6.1.1.4'
O O 0.0106 0.0060 'International Tables Vol C Tables 4.2.6.8 and 6.1.1.4'
Cd Cd -0.8075 1.2024 'International Tables Vol C Tables 4.2.6.8 and 6.1.1.4'

loop_
_geom_angle_atom_site_label_1
_geom_angle_atom_site_label_2
_geom_angle_atom_site_label_3
_geom_angle
_geom_angle_site_symmetry_1
_geom_angle_site_symmetry_3
N3 Cd1 O5 103.45(14) . .
N3 Cd1 O3 158.04(14) . .
O5 Cd1 O3 96.21(13) . .
N3 Cd1 N1 87.91(16) . .
O5 Cd1 N1 127.27(16) . .
O3 Cd1 N1 87.90(17) . .
N3 Cd1 O2 103.73(13) . .
O5 Cd1 O2 140.07(13) . .
O3 Cd1 O2 54.34(12) . .
N1 Cd1 O2 82.38(17) . .
N3 Cd1 O5 85.75(13) . 2_656
O5 Cd1 O5 68.97(12) . 2_656
O3 Cd1 O5 92.36(13) . 2_656
N1 Cd1 O5 163.65(16) . 2_656
O2 Cd1 O5 84.50(12) . 2_656
N3 Cd1 O6 95.98(15) . .
O5 Cd1 O6 51.73(11) . .
O3 Cd1 O6 103.92(15) . .
N1 Cd1 O6 76.18(16) . .
O2 Cd1 O6 150.22(14) . .
O5 Cd1 O6 119.46(11) 2_656 .
N3 Cd1 C5 130.83(15) . .
O5 Cd1 C5 120.03(14) . .
O3 Cd1 C5 27.21(14) . .
N1 Cd1 C5 83.55(17) . .
O2 Cd1 C5 27.16(14) . .
O5 Cd1 C5 89.22(13) 2_656 .
O6 Cd1 C5 128.07(16) . .
C10 O5 Cd1 99.9(3) . .
C10 O5 Cd1 146.8(3) . 2_656
Cd1 O5 Cd1 111.03(12) . 2_656
C18 N4 C20 107.4(4) . .
C18 N4 C17 126.3(4) . .
C20 N4 C17 125.9(4) . .
C5 O3 Cd1 94.3(3) . .
C5 O2 Cd1 87.7(3) . .
C8 O4 C9 117.8(4) . .
C10 O6 Cd1 85.9(3) . .
C3 O1 C4 117.8(4) . .
C18 N3 C19 105.1(4) . .
C18 N3 Cd1 129.1(3) . .
C19 N3 Cd1 125.9(3) . .
N4 C17 C16 111.0(4) . .
N4 C17 H17A 109.4 . .
C16 C17 H17A 109.4 . .
N4 C17 H17B 109.4 . .
C16 C17 H17B 109.4 . .
H17A C17 H17B 108.0 . .
O3 C5 O2 123.5(4) . .
O3 C5 C4 120.9(4) . .
O2 C5 C4 115.6(5) . .
O3 C5 Cd1 58.5(2) . .
O2 C5 Cd1 65.1(3) . .
C4 C5 Cd1 174.3(4) . .
C19 C20 N4 106.4(4) . .
C19 C20 H20 126.8 . .
N4 C20 H20 126.8 . .
C2 C1 C3 121.6(4) . 2_665
C2 C1 H1 119.2 . .
C3 C1 H1 119.2 2_665 .
O6 C10 O5 122.4(4) . .
O6 C10 C9 122.4(4) . .
O5 C10 C9 115.1(4) . .
C13 N1 C14 96.5(6) . .
C13 N1 Cd1 130.3(5) . .
C14 N1 Cd1 132.1(5) . .
C1 C3 O1 115.8(4) 2_665 .
C1 C3 C2 119.4(4) 2_665 .
O1 C3 C2 124.7(4) . .
O4 C9 C10 110.0(4) . .
O4 C9 H9A 109.7 . .
C10 C9 H9A 109.7 . .
O4 C9 H9B 109.7 . .
C10 C9 H9B 109.7 . .
H9A C9 H9B 108.2 . .
C6 C8 O4 116.2(4) 2_767 .
C6 C8 C7 118.8(4) 2_767 .
O4 C8 C7 125.1(4) . .
C1 C2 C3 119.0(4) . .
C1 C2 H2 120.5 . .
C3 C2 H2 120.5 . .
C8 C6 C7 120.9(5) 2_767 .
C8 C6 H6 119.6 2_767 .
C7 C6 H6 119.6 . .
C20 C19 N3 109.8(4) . .
C20 C19 H19 125.1 . .
N3 C19 H19 125.1 . .
N3 C18 N4 111.3(4) . .
N3 C18 H18 124.3 . .
N4 C18 H18 124.3 . .
C17 C16 C16 111.9(5) . 2_746
C17 C16 H16A 109.2 . .
C16 C16 H16A 109.2 2_746 .
C17 C16 H16B 109.2 . .
C16 C16 H16B 109.2 2_746 .
H16A C16 H16B 107.9 . .
C6 C7 C8 120.3(4) . .
C6 C7 H7 119.8 . .
C8 C7 H7 119.8 . .
O1 C4 C5 111.1(4) . .
O1 C4 H4A 109.4 . .
C5 C4 H4A 109.4 . .
O1 C4 H4B 109.4 . .
C5 C4 H4B 109.4 . .
H4A C4 H4B 108.0 . .
C15 N2 C13 111.2(6) . .
C15 N2 C12 126.3(7) . .
C13 N2 C12 121.7(8) . .
N2 C12 C11 110.4(9) . .
N2 C12 H12A 109.6 . .
C11 C12 H12A 109.6 . .
N2 C12 H12B 109.6 . .
C11 C12 H12B 109.6 . .
H12A C12 H12B 108.1 . .
C12 C11 C11 119.9(13) . 2_755
C12 C11 H11A 107.3 . .
C11 C11 H11A 107.3 2_755 .
C12 C11 H11B 107.3 . .
C11 C11 H11B 107.3 2_755 .
H11A C11 H11B 106.9 . .
N1 C14 C15 119.4(8) . .
N1 C14 H14 120.3 . .
C15 C14 H14 120.3 . .
N1 C13 N2 116.3(7) . .
N1 C13 H13 121.8 . .
N2 C13 H13 121.8 . .
N2 C15 C14 95.6(8) . .
N2 C15 H15 132.2 . .
C14 C15 H15 132.2 . .

loop_
_geom_bond_atom_site_label_1
_geom_bond_atom_site_label_2
_geom_bond_distance
_geom_bond_site_symmetry_2
Cd1 N3 2.233(4) .
Cd1 O5 2.306(3) .
Cd1 O3 2.331(4) .
Cd1 N1 2.364(5) .
Cd1 O2 2.475(3) .
Cd1 O5 2.506(3) 2_656
Cd1 O6 2.622(4) .
Cd1 C5 2.725(5) .
O5 C10 1.259(5) .
O5 Cd1 2.506(3) 2_656
N4 C18 1.338(6) .
N4 C20 1.367(6) .
N4 C17 1.468(6) .
O3 C5 1.250(6) .
O2 C5 1.245(6) .
O4 C8 1.374(6) .
O4 C9 1.414(5) .
O6 C10 1.216(6) .
O1 C3 1.383(6) .
O1 C4 1.410(6) .
N3 C18 1.326(6) .
N3 C19 1.379(6) .
C17 C16 1.509(7) .
C17 H17A 0.9700 .
C17 H17B 0.9700 .
C5 C4 1.513(7) .
C20 C19 1.346(7) .
C20 H20 0.9300 .
C1 C2 1.378(6) .
C1 C3 1.383(7) 2_665
C1 H1 0.9300 .
C10 C9 1.503(6) .
N1 C13 1.273(7) .
N1 C14 1.356(7) .
C3 C1 1.383(7) 2_665
C3 C2 1.390(7) .
C9 H9A 0.9700 .
C9 H9B 0.9700 .
C8 C6 1.380(7) 2_767
C8 C7 1.378(7) .
C2 H2 0.9300 .
C6 C8 1.380(7) 2_767
C6 C7 1.378(7) .
C6 H6 0.9300 .
C19 H19 0.9300 .
C18 H18 0.9300 .
C16 C16 1.516(9) 2_746
C16 H16A 0.9700 .
C16 H16B 0.9700 .
C7 H7 0.9300 .
C4 H4A 0.9700 .
C4 H4B 0.9700 .
N2 C15 1.336(8) .
N2 C13 1.332(9) .
N2 C12 1.456(11) .
C12 C11 1.562(9) .
C12 H12A 0.9700 .
C12 H12B 0.9700 .
C11 C11 1.50(2) 2_755
C11 H11A 0.9700 .
C11 H11B 0.9700 .
C14 C15 1.403(8) .
C14 H14 0.9300 .
C13 H13 0.9300 .
C15 H15 0.9300 .

loop_
_geom_torsion_atom_site_label_1
_geom_torsion_atom_site_label_2
_geom_torsion_atom_site_label_3
_geom_torsion_atom_site_label_4
_geom_torsion
_geom_torsion_site_symmetry_1
_geom_torsion_site_symmetry_4
N3 Cd1 O5 C10 87.8(3) . .
O3 Cd1 O5 C10 -102.0(3) . .
N1 Cd1 O5 C10 -9.9(4) . .
O2 Cd1 O5 C10 -140.4(3) . .
O5 Cd1 O5 C10 167.8(4) 2_656 .
O6 Cd1 O5 C10 0.8(3) . .
C5 Cd1 O5 C10 -116.0(3) . .
N3 Cd1 O5 Cd1 -80.01(16) . 2_656
O3 Cd1 O5 Cd1 90.14(16) . 2_656
N1 Cd1 O5 Cd1 -177.76(17) . 2_656
O2 Cd1 O5 Cd1 51.7(3) . 2_656
O5 Cd1 O5 Cd1 0.0 2_656 2_656
O6 Cd1 O5 Cd1 -167.0(2) . 2_656
C5 Cd1 O5 Cd1 76.16(19) . 2_656
N3 Cd1 O3 C5 0.8(6) . .
O5 Cd1 O3 C5 -152.8(3) . .
N1 Cd1 O3 C5 79.9(3) . .
O2 Cd1 O3 C5 -2.2(3) . .
O5 Cd1 O3 C5 -83.7(3) 2_656 .
O6 Cd1 O3 C5 155.2(3) . .
N3 Cd1 O2 C5 -176.7(3) . .
O5 Cd1 O2 C5 51.6(4) . .
O3 Cd1 O2 C5 2.2(3) . .
N1 Cd1 O2 C5 -90.7(3) . .
O5 Cd1 O2 C5 99.1(3) 2_656 .
O6 Cd1 O2 C5 -46.7(4) . .
N3 Cd1 O6 C10 -103.3(3) . .
O5 Cd1 O6 C10 -0.8(3) . .
O3 Cd1 O6 C10 86.1(4) . .
N1 Cd1 O6 C10 170.4(4) . .
O2 Cd1 O6 C10 125.2(3) . .
O5 Cd1 O6 C10 -14.8(4) 2_656 .
C5 Cd1 O6 C10 100.2(4) . .
O5 Cd1 N3 C18 -120.7(4) . .
O3 Cd1 N3 C18 86.3(5) . .
N1 Cd1 N3 C18 7.2(4) . .
O2 Cd1 N3 C18 88.8(4) . .
O5 Cd1 N3 C18 172.1(4) 2_656 .
O6 Cd1 N3 C18 -68.7(4) . .
C5 Cd1 N3 C18 86.8(4) . .
O5 Cd1 N3 C19 60.2(4) . .
O3 Cd1 N3 C19 -92.8(5) . .
N1 Cd1 N3 C19 -171.9(4) . .
O2 Cd1 N3 C19 -90.3(4) . .
O5 Cd1 N3 C19 -7.0(4) 2_656 .
O6 Cd1 N3 C19 112.2(4) . .
C5 Cd1 N3 C19 -92.3(4) . .
C18 N4 C17 C16 95.1(6) . .
C20 N4 C17 C16 -77.1(6) . .
Cd1 O3 C5 O2 4.2(6) . .
Cd1 O3 C5 C4 -173.3(4) . .
Cd1 O2 C5 O3 -4.0(5) . .
Cd1 O2 C5 C4 173.7(4) . .
N3 Cd1 C5 O3 -179.6(3) . .
O5 Cd1 C5 O3 31.7(4) . .
N1 Cd1 C5 O3 -98.0(3) . .
O2 Cd1 C5 O3 176.1(5) . .
O5 Cd1 C5 O3 96.7(3) 2_656 .
O6 Cd1 C5 O3 -31.2(4) . .
N3 Cd1 C5 O2 4.3(4) . .
O5 Cd1 C5 O2 -144.5(3) . .
O3 Cd1 C5 O2 -176.1(5) . .
N1 Cd1 C5 O2 85.9(3) . .
O5 Cd1 C5 O2 -79.4(3) 2_656 .
O6 Cd1 C5 O2 152.7(3) . .
N3 Cd1 C5 C4 -94(4) . .
O5 Cd1 C5 C4 117(4) . .
O3 Cd1 C5 C4 86(4) . .
N1 Cd1 C5 C4 -12(4) . .
O2 Cd1 C5 C4 -98(4) . .
O5 Cd1 C5 C4 -178(4) 2_656 .
O6 Cd1 C5 C4 54(4) . .
C18 N4 C20 C19 -1.0(6) . .
C17 N4 C20 C19 172.4(5) . .
Cd1 O6 C10 O5 1.4(5) . .
Cd1 O6 C10 C9 -175.1(5) . .
Cd1 O5 C10 O6 -1.7(6) . .
Cd1 O5 C10 O6 157.3(5) 2_656 .
Cd1 O5 C10 C9 175.1(4) . .
Cd1 O5 C10 C9 -26.0(8) 2_656 .
N3 Cd1 N1 C13 132.3(7) . .
O5 Cd1 N1 C13 -122.3(6) . .
O3 Cd1 N1 C13 -26.1(7) . .
O2 Cd1 N1 C13 28.2(7) . .
O5 Cd1 N1 C13 65.1(9) 2_656 .
O6 Cd1 N1 C13 -131.0(7) . .
C5 Cd1 N1 C13 0.8(7) . .
N3 Cd1 N1 C14 -62.5(7) . .
O5 Cd1 N1 C14 42.9(7) . .
O3 Cd1 N1 C14 139.1(7) . .
O2 Cd1 N1 C14 -166.6(7) . .
O5 Cd1 N1 C14 -129.7(7) 2_656 .
O6 Cd1 N1 C14 34.2(7) . .
C5 Cd1 N1 C14 166.0(7) . .
C4 O1 C3 C1 -169.2(5) . 2_665
C4 O1 C3 C2 9.1(8) . .
C8 O4 C9 C10 170.0(5) . .
O6 C10 C9 O4 -5.9(8) . .
O5 C10 C9 O4 177.3(4) . .
C9 O4 C8 C6 -171.5(5) . 2_767
C9 O4 C8 C7 8.0(9) . .
C3 C1 C2 C3 0.1(8) 2_665 .
C1 C3 C2 C1 -0.1(8) 2_665 .
O1 C3 C2 C1 -178.4(5) . .
N4 C20 C19 N3 0.9(6) . .
C18 N3 C19 C20 -0.5(6) . .
Cd1 N3 C19 C20 178.8(4) . .
C19 N3 C18 N4 -0.1(6) . .
Cd1 N3 C18 N4 -179.4(3) . .
C20 N4 C18 N3 0.7(6) . .
C17 N4 C18 N3 -172.7(4) . .
N4 C17 C16 C16 -174.0(5) . 2_746
C8 C6 C7 C8 -0.2(11) 2_767 .
C6 C8 C7 C6 0.2(10) 2_767 .
O4 C8 C7 C6 -179.3(6) . .
C3 O1 C4 C5 170.6(4) . .
O3 C5 C4 O1 -3.5(7) . .
O2 C5 C4 O1 178.8(5) . .
Cd1 C5 C4 O1 -86(4) . .
C15 N2 C12 C11 80.4(13) . .
C13 N2 C12 C11 -88.7(11) . .
N2 C12 C11 C11 58(2) . 2_755
C13 N1 C14 C15 -9.9(10) . .
Cd1 N1 C14 C15 -178.6(6) . .
C14 N1 C13 N2 6.7(9) . .
Cd1 N1 C13 N2 175.7(5) . .
C15 N2 C13 N1 -2.0(11) . .
C12 N2 C13 N1 168.6(8) . .
C13 N2 C15 C14 -3.7(10) . .
C12 N2 C15 C14 -173.8(8) . .
N1 C14 C15 N2 8.9(11) . .
